data_7018230
loop_
_publ_author_name
'Knight, Fergus R.'
'Athukorala Arachchige, Kasun S.'
'Randall, Rebecca A. M.'
'B\"uhl, Michael'
'Slawin, Alexandra M. Z.'
'Woollins, J. Derek'

_publ_section_title
;
 Exploring hypervalency and three-centre, four-electron bonding
 interactions: Reactions of acenaphthene chalcogen donors and dihalogen
 acceptors.
;
_journal_issue 11
_journal_name_full 'Dalton transactions (Cambridge, England : 2003)'
_journal_page_first 3154
_journal_page_last 3165
_journal_paper_doi 10.1039/c2dt12031c
_journal_volume 41
_journal_year 2012
_chemical_formula_moiety 'C18 H13 Br3 Te'
_chemical_formula_sum 'C18 H13 Br3 Te'
_chemical_formula_weight 596.61
_space_group_IT_number 60
_symmetry_cell_setting orthorhombic
_symmetry_Int_Tables_number 60
_symmetry_space_group_name_Hall '-P 2n 2ab'
_symmetry_space_group_name_H-M 'P b c n'
_atom_sites_solution_hydrogens geom
_atom_sites_solution_primary direct
_atom_sites_solution_secondary difmap
_cell_angle_alpha 90.0000
_cell_angle_beta 90.0000
_cell_angle_gamma 90.0000
_cell_formula_units_Z 8
_cell_length_a 15.745(7)
_cell_length_b 10.066(4)
_cell_length_c 22.162(9)
_cell_measurement_reflns_used 12120
_cell_measurement_temperature 125
_cell_measurement_theta_max 26.37
_cell_measurement_theta_min 1.29
_cell_volume 3512(3)
_computing_cell_refinement 'CrystalClear-SM Expert 2.0 r5'
_computing_data_collection 'CrystalClear-SM Expert 2.0 r5 (Rigaku, 2010)'
_computing_data_reduction 'CrystalClear-SM Expert 2.0 r5'
_computing_molecular_graphics 'CrystalStructure 4.0'
_computing_publication_material 'CrystalStructure 4.0 (Rigaku, 2010)'
_computing_structure_refinement 'SHELXL97 (Sheldrick, 1997)'
_computing_structure_solution SIR97
_diffrn_ambient_temperature 125
_diffrn_detector_area_resol_mean 28.944
_diffrn_measured_fraction_theta_full 0.994
_diffrn_measured_fraction_theta_max 0.994
_diffrn_measurement_device_type 'Rigaku Saturn724 CCD'
_diffrn_measurement_method \w
_diffrn_radiation_type 'Mo K\a'
_diffrn_radiation_wavelength 0.71075
_diffrn_reflns_av_R_equivalents 0.1228
_diffrn_reflns_limit_h_max 19
_diffrn_reflns_limit_h_min -19
_diffrn_reflns_limit_k_max 12
_diffrn_reflns_limit_k_min -11
_diffrn_reflns_limit_l_max 24
_diffrn_reflns_limit_l_min -27
_diffrn_reflns_number 26879
_diffrn_reflns_theta_full 26.32
_diffrn_reflns_theta_max 26.32
_diffrn_standards_number 0
_exptl_absorpt_coefficient_mu 8.533
_exptl_absorpt_correction_T_max 0.599
_exptl_absorpt_correction_T_min 0.308
_exptl_absorpt_correction_type multi-scan
_exptl_absorpt_process_details 'Jacobson, R. (1998) Private communication'
_exptl_crystal_colour yellow
_exptl_crystal_density_diffrn 2.256
_exptl_crystal_density_method 'not measured'
_exptl_crystal_description chip
_exptl_crystal_F_000 2224.00
_exptl_crystal_size_max 0.24
_exptl_crystal_size_mid 0.15
_exptl_crystal_size_min 0.06
_refine_diff_density_max 1.390
_refine_diff_density_min -1.620
_refine_ls_extinction_method none
_refine_ls_goodness_of_fit_ref 1.405
_refine_ls_hydrogen_treatment constr
_refine_ls_number_parameters 199
_refine_ls_number_reflns 3563
_refine_ls_number_restraints 0
_refine_ls_R_factor_all 0.0988
_refine_ls_R_factor_gt 0.0801
_refine_ls_shift/su_max 0.001
_refine_ls_structure_factor_coef Fsqd
_refine_ls_weighting_details 'w = 1/[\s^2^(Fo^2^)+(0.1031P)^2^+29.8563P] where P=(Fo^2^+2Fc^2^)/3'
_refine_ls_weighting_scheme calc
_refine_ls_wR_factor_ref 0.2488
_reflns_number_gt 3224
_reflns_number_total 3659
_reflns_threshold_expression F^2^>2.0\s(F^2^)
_cod_data_source_file c2dt12031c.txt
_cod_data_source_block '_Ferg80-2'
_cod_database_code 7018230

loop_
_symmetry_equiv_pos_site_id
_symmetry_equiv_pos_as_xyz
1 +X,+Y,+Z
2 1/2-X,1/2+Y,+Z
3 +X,-Y,1/2+Z
4 1/2-X,1/2-Y,1/2+Z
5 -X,-Y,-Z
6 1/2+X,1/2-Y,-Z
7 -X,+Y,1/2-Z
8 1/2+X,1/2+Y,1/2-Z

loop_
_atom_site_label
_atom_site_type_symbol
_atom_site_fract_x
_atom_site_fract_y
_atom_site_fract_z
_atom_site_U_iso_or_equiv
_atom_site_adp_type
_atom_site_occupancy
_atom_site_symmetry_multiplicity
_atom_site_calc_flag
_atom_site_refinement_flags
Te(1) Te 0.84780(5) 0.24810(9) 0.06487(4) 0.0266(3) Uani 1.00 8 d .
Br(1) Br 0.71864(8) 0.19985(15) 0.14213(6) 0.0326(4) Uani 1.00 8 d .
Br(2) Br 0.98242(9) 0.27397(15) -0.00656(7) 0.0335(4) Uani 1.00 8 d .
Br(3) Br 0.94741(9) 0.46749(14) 0.14657(7) 0.0343(4) Uani 1.00 8 d .
C(1) C 0.9286(8) 0.1321(14) 0.1220(6) 0.028(3) Uani 1.00 8 d .
C(2) C 0.9163(9) -0.0057(14) 0.1206(7) 0.033(3) Uani 1.00 8 d .
C(3) C 0.9736(9) -0.0984(17) 0.1458(6) 0.034(3) Uani 1.00 8 d .
C(4) C 1.0448(8) -0.0453(14) 0.1750(6) 0.027(3) Uani 1.00 8 d .
C(5) C 1.0552(8) 0.0931(14) 0.1804(6) 0.028(3) Uani 1.00 8 d .
C(6) C 1.1316(8) 0.1245(15) 0.2109(6) 0.029(3) Uani 1.00 8 d .
C(7) C 1.1516(8) 0.2583(16) 0.2197(6) 0.033(3) Uani 1.00 8 d .
C(8) C 1.0943(9) 0.3562(15) 0.1984(7) 0.035(3) Uani 1.00 8 d .
C(9) C 1.0228(8) 0.3251(14) 0.1670(6) 0.028(3) Uani 1.00 8 d .
C(10) C 0.9979(8) 0.1885(14) 0.1556(5) 0.024(3) Uani 1.00 8 d .
C(11) C 1.1197(9) -0.1149(15) 0.2030(6) 0.032(3) Uani 1.00 8 d .
C(12) C 1.1770(8) 0.0015(16) 0.2290(7) 0.034(3) Uani 1.00 8 d .
C(13) C 0.7978(8) 0.0952(14) 0.0072(6) 0.026(3) Uani 1.00 8 d .
C(14) C 0.7119(9) 0.1041(14) -0.0058(6) 0.028(3) Uani 1.00 8 d .
C(15) C 0.6788(9) 0.0145(15) -0.0479(6) 0.034(3) Uani 1.00 8 d .
C(16) C 0.7291(9) -0.0815(16) -0.0751(6) 0.034(3) Uani 1.00 8 d .
C(17) C 0.8126(9) -0.0889(14) -0.0621(6) 0.033(3) Uani 1.00 8 d .
C(18) C 0.8498(8) 0.0008(15) -0.0209(7) 0.032(3) Uani 1.00 8 d .
H(2) H 0.8665 -0.0388 0.1015 0.039 Uiso 1.00 8 calc R
H(3) H 0.9643 -0.1915 0.1432 0.041 Uiso 1.00 8 calc R
H(7) H 1.2026 0.2832 0.2395 0.039 Uiso 1.00 8 calc R
H(8) H 1.1063 0.4470 0.2064 0.041 Uiso 1.00 8 calc R
H(11A) H 1.1511 -0.1670 0.1724 0.038 Uiso 1.00 8 calc R
H(11B) H 1.1011 -0.1752 0.2357 0.038 Uiso 1.00 8 calc R
H(12A) H 1.1817 -0.0047 0.2735 0.041 Uiso 1.00 8 calc R
H(12B) H 1.2347 -0.0012 0.2113 0.041 Uiso 1.00 8 calc R
H(14) H 0.6769 0.1685 0.0132 0.034 Uiso 1.00 8 calc R
H(15) H 0.6203 0.0196 -0.0582 0.040 Uiso 1.00 8 calc R
H(16) H 0.7047 -0.1422 -0.1030 0.041 Uiso 1.00 8 calc R
H(17) H 0.8466 -0.1551 -0.0808 0.039 Uiso 1.00 8 calc R
H(18) H 0.9089 -0.0027 -0.0125 0.038 Uiso 1.00 8 calc R

loop_
_atom_site_aniso_label
_atom_site_aniso_U_11
_atom_site_aniso_U_22
_atom_site_aniso_U_33
_atom_site_aniso_U_12
_atom_site_aniso_U_13
_atom_site_aniso_U_23
Te(1) 0.0207(5) 0.0281(5) 0.0309(5) 0.0007(3) -0.0010(3) 0.0031(3)
Br(1) 0.0234(7) 0.0396(8) 0.0347(8) 0.0006(6) 0.0031(5) 0.0008(6)
Br(2) 0.0248(7) 0.0362(8) 0.0396(8) -0.0006(6) 0.0034(5) 0.0053(6)
Br(3) 0.0322(8) 0.0276(8) 0.0431(9) 0.0020(6) -0.0049(6) -0.0002(6)
C(1) 0.028(7) 0.032(7) 0.025(7) -0.001(6) 0.003(5) 0.004(5)
C(2) 0.023(7) 0.034(8) 0.042(8) -0.003(6) -0.004(6) -0.004(6)
C(3) 0.027(7) 0.044(9) 0.031(8) -0.001(6) -0.000(5) 0.001(6)
C(4) 0.019(6) 0.034(8) 0.028(7) -0.004(5) 0.002(5) -0.003(5)
C(5) 0.023(6) 0.031(7) 0.029(7) -0.002(5) 0.013(5) 0.006(5)
C(6) 0.018(6) 0.037(8) 0.032(7) 0.005(5) 0.002(5) 0.004(6)
C(7) 0.022(7) 0.047(9) 0.029(7) -0.012(6) 0.002(5) 0.001(6)
C(8) 0.031(7) 0.030(7) 0.043(8) -0.003(6) -0.006(6) -0.002(6)
C(9) 0.014(6) 0.032(7) 0.039(8) -0.002(5) 0.005(5) -0.001(6)
C(10) 0.018(6) 0.031(7) 0.024(6) 0.002(5) -0.003(5) 0.003(5)
C(11) 0.034(7) 0.041(8) 0.022(7) 0.011(6) -0.005(5) 0.005(6)
C(12) 0.014(6) 0.040(9) 0.049(9) -0.003(6) 0.002(6) -0.000(6)
C(13) 0.022(6) 0.035(7) 0.022(6) -0.011(5) -0.001(5) 0.002(5)
C(14) 0.031(7) 0.032(7) 0.022(6) 0.001(6) -0.002(5) -0.001(5)
C(15) 0.029(7) 0.037(8) 0.034(8) -0.008(6) -0.002(6) 0.010(6)
C(16) 0.032(8) 0.046(9) 0.024(7) -0.015(7) 0.000(5) -0.006(6)
C(17) 0.043(8) 0.026(7) 0.030(7) -0.004(6) 0.010(6) 0.007(6)
C(18) 0.018(6) 0.040(9) 0.036(8) -0.008(6) -0.007(5) -0.001(6)

loop_
_atom_type_symbol
_atom_type_description
_atom_type_scat_dispersion_real
_atom_type_scat_dispersion_imag
_atom_type_scat_source
C C 0.003 0.002
;
International Tables for Crystallography
(1992, Vol. C, Tables 4.2.6.8 and 6.1.1.4)
;
H H 0.000 0.000
;
International Tables for Crystallography
(1992, Vol. C, Table 6.1.1.4)
;
Br Br -0.290 2.459
;
International Tables for Crystallography
(1992, Vol. C, Tables 4.2.6.8 and 6.1.1.4)
;
Te Te -0.531 1.675
;
International Tables for Crystallography
(1992, Vol. C, Tables 4.2.6.8 and 6.1.1.4)
;

loop_
_geom_angle_atom_site_label_1
_geom_angle_atom_site_label_2
_geom_angle_atom_site_label_3
_geom_angle
_geom_angle_publ_flag
Br(1) Te(1) Br(2) 174.23(6) yes
Br(1) Te(1) C(1) 88.5(4) yes
Br(1) Te(1) C(13) 88.4(3) yes
Br(2) Te(1) C(1) 86.1(4) yes
Br(2) Te(1) C(13) 90.5(3) yes
C(1) Te(1) C(13) 100.3(5) yes
Te(1) C(1) C(2) 116.4(10) yes
Te(1) C(1) C(10) 122.8(10) yes
C(2) C(1) C(10) 120.5(12) yes
C(1) C(2) C(3) 123.8(13) yes
C(2) C(3) C(4) 116.2(14) yes
C(3) C(4) C(5) 120.7(13) yes
C(3) C(4) C(11) 129.8(13) yes
C(5) C(4) C(11) 109.6(11) yes
C(4) C(5) C(6) 111.1(12) yes
C(4) C(5) C(10) 124.1(12) yes
C(6) C(5) C(10) 124.8(13) yes
C(5) C(6) C(7) 118.2(12) yes
C(5) C(6) C(12) 110.6(12) yes
C(7) C(6) C(12) 131.2(12) yes
C(6) C(7) C(8) 118.8(12) yes
C(7) C(8) C(9) 122.4(14) yes
Br(3) C(9) C(8) 117.5(11) yes
Br(3) C(9) C(10) 120.0(9) yes
C(8) C(9) C(10) 122.1(13) yes
C(1) C(10) C(5) 114.4(12) yes
C(1) C(10) C(9) 132.0(12) yes
C(5) C(10) C(9) 113.5(11) yes
C(4) C(11) C(12) 104.6(12) yes
C(6) C(12) C(11) 104.1(11) yes
Te(1) C(13) C(14) 115.8(10) yes
Te(1) C(13) C(18) 122.4(9) yes
C(14) C(13) C(18) 121.4(12) yes
C(13) C(14) C(15) 117.5(13) yes
C(14) C(15) C(16) 121.7(13) yes
C(15) C(16) C(17) 120.2(13) yes
C(16) C(17) C(18) 120.5(13) yes
C(13) C(18) C(17) 118.6(12) yes
C(1) C(2) H(2) 118.119 yes
C(3) C(2) H(2) 118.104 yes
C(2) C(3) H(3) 121.889 yes
C(4) C(3) H(3) 121.883 yes
C(6) C(7) H(7) 120.596 yes
C(8) C(7) H(7) 120.595 yes
C(7) C(8) H(8) 118.778 yes
C(9) C(8) H(8) 118.775 yes
C(4) C(11) H(11A) 110.840 yes
C(4) C(11) H(11B) 110.834 yes
C(12) C(11) H(11A) 110.842 yes
C(12) C(11) H(11B) 110.832 yes
H(11A) C(11) H(11B) 108.893 yes
C(6) C(12) H(12A) 110.934 yes
C(6) C(12) H(12B) 110.934 yes
C(11) C(12) H(12A) 110.942 yes
C(11) C(12) H(12B) 110.932 yes
H(12A) C(12) H(12B) 108.952 yes
C(13) C(14) H(14) 121.276 yes
C(15) C(14) H(14) 121.272 yes
C(14) C(15) H(15) 119.135 yes
C(16) C(15) H(15) 119.134 yes
C(15) C(16) H(16) 119.909 yes
C(17) C(16) H(16) 119.918 yes
C(16) C(17) H(17) 119.737 yes
C(18) C(17) H(17) 119.743 yes
C(13) C(18) H(18) 120.682 yes
C(17) C(18) H(18) 120.675 yes

loop_
_geom_bond_atom_site_label_1
_geom_bond_atom_site_label_2
_geom_bond_distance
_geom_bond_publ_flag
Te(1) Br(1) 2.7025(17) yes
Te(1) Br(2) 2.6583(19) yes
Te(1) C(1) 2.141(13) yes
Te(1) C(13) 2.150(13) yes
Br(3) C(9) 1.915(14) yes
C(1) C(2) 1.40(2) yes
C(1) C(10) 1.438(18) yes
C(2) C(3) 1.41(2) yes
C(3) C(4) 1.401(19) yes
C(4) C(5) 1.41(2) yes
C(4) C(11) 1.506(19) yes
C(5) C(6) 1.416(18) yes
C(5) C(10) 1.427(19) yes
C(6) C(7) 1.40(2) yes
C(6) C(12) 1.49(2) yes
C(7) C(8) 1.42(2) yes
C(8) C(9) 1.361(19) yes
C(9) C(10) 1.452(20) yes
C(11) C(12) 1.59(2) yes
C(13) C(14) 1.385(18) yes
C(13) C(18) 1.401(19) yes
C(14) C(15) 1.399(20) yes
C(15) C(16) 1.39(2) yes
C(16) C(17) 1.35(2) yes
C(17) C(18) 1.41(2) yes
C(2) H(2) 0.950 yes
C(3) H(3) 0.950 yes
C(7) H(7) 0.950 yes
C(8) H(8) 0.950 yes
C(11) H(11A) 0.990 yes
C(11) H(11B) 0.990 yes
C(12) H(12A) 0.990 yes
C(12) H(12B) 0.990 yes
C(14) H(14) 0.950 yes
C(15) H(15) 0.950 yes
C(16) H(16) 0.950 yes
C(17) H(17) 0.950 yes
C(18) H(18) 0.950 yes

loop_
_geom_contact_atom_site_label_1
_geom_contact_atom_site_label_2
_geom_contact_distance
_geom_contact_publ_flag
_geom_contact_site_symmetry_2
Te(1) Br(3) 3.2581(19) yes .
Br(1) C(14) 3.418(13) yes .
Br(2) C(18) 3.467(15) yes .
Br(3) C(1) 3.433(14) yes .
C(1) C(4) 2.813(19) yes .
C(2) C(5) 2.744(19) yes .
C(2) C(13) 3.290(19) yes .
C(2) C(18) 3.31(2) yes .
C(3) C(10) 2.92(2) yes .
C(5) C(8) 2.75(2) yes .
C(6) C(9) 2.820(19) yes .
C(7) C(10) 2.892(18) yes .
C(13) C(16) 2.768(19) yes .
C(14) C(17) 2.801(20) yes .
C(15) C(18) 2.761(19) yes .
Br(1) Br(3) 3.509(2) yes 2_645
Br(3) Br(1) 3.509(2) yes 2_655
C(5) C(17) 3.347(19) yes 5_755
C(6) C(17) 3.432(19) yes 5_755
C(8) C(9) 3.521(20) yes 7_755
C(9) C(8) 3.521(20) yes 7_755
C(14) C(17) 3.36(2) yes 2_655
C(17) C(5) 3.347(19) yes 5_755
C(17) C(6) 3.432(19) yes 5_755
C(17) C(14) 3.36(2) yes 2_645
Te(1) H(2) 3.0142 yes .
Te(1) H(14) 3.0321 yes .
Te(1) H(18) 3.1996 yes .
Br(1) H(2) 3.4642 yes .
Br(1) H(14) 2.9485 yes .
Br(2) H(18) 3.0189 yes .
Br(3) H(8) 2.8395 yes .
C(1) H(3) 3.3379 yes .
C(1) H(18) 3.2893 yes .
C(2) H(18) 2.9511 yes .
C(3) H(11A) 2.9397 yes .
C(3) H(11B) 2.9325 yes .
C(4) H(2) 3.2459 yes .
C(4) H(12A) 3.0946 yes .
C(4) H(12B) 3.1277 yes .
C(5) H(3) 3.3066 yes .
C(5) H(7) 3.2812 yes .
C(5) H(11A) 3.0287 yes .
C(5) H(11B) 3.0541 yes .
C(5) H(12A) 3.0328 yes .
C(5) H(12B) 3.0595 yes .
C(6) H(8) 3.2718 yes .
C(6) H(11A) 3.0716 yes .
C(6) H(11B) 3.1045 yes .
C(7) H(12A) 2.9424 yes .
C(7) H(12B) 2.9278 yes .
C(9) H(7) 3.2824 yes .
C(10) H(2) 3.3090 yes .
C(10) H(8) 3.3097 yes .
C(11) H(3) 2.8881 yes .
C(12) H(7) 2.8736 yes .
C(13) H(2) 2.7127 yes .
C(13) H(15) 3.2383 yes .
C(13) H(17) 3.2777 yes .
C(14) H(16) 3.2863 yes .
C(14) H(18) 3.2853 yes .
C(15) H(17) 3.2287 yes .
C(16) H(14) 3.2930 yes .
C(16) H(18) 3.2504 yes .
C(17) H(15) 3.2186 yes .
C(18) H(2) 2.7557 yes .
C(18) H(14) 3.2912 yes .
C(18) H(16) 3.2553 yes .
H(2) H(3) 2.3634 yes .
H(2) H(18) 2.6384 yes .
H(3) H(11A) 3.0224 yes .
H(3) H(11B) 2.9788 yes .
H(7) H(8) 2.3569 yes .
H(7) H(12A) 3.0122 yes .
H(7) H(12B) 2.9734 yes .
H(11A) H(12A) 2.8132 yes .
H(11A) H(12B) 2.2928 yes .
H(11B) H(12A) 2.2929 yes .
H(11B) H(12B) 2.7904 yes .
H(14) H(15) 2.3551 yes .
H(15) H(16) 2.3238 yes .
H(16) H(17) 2.2916 yes .
H(17) H(18) 2.3677 yes .
Br(1) H(2) 3.0869 yes 2_655
Br(1) H(3) 3.0815 yes 2_655
Br(1) H(7) 3.0205 yes 7_755
Br(1) H(11B) 3.5119 yes 8_455
Br(1) H(12A) 3.1938 yes 7_755
Br(1) H(12A) 3.5611 yes 8_455
Br(2) H(3) 3.2492 yes 5_755
Br(2) H(14) 3.1197 yes 6_555
Br(2) H(15) 3.1684 yes 2_655
Br(2) H(15) 3.3309 yes 6_555
Br(2) H(17) 3.5253 yes 5_755
Br(2) H(18) 3.2501 yes 5_755
Br(3) H(3) 3.4440 yes 1_565
Br(3) H(8) 3.3722 yes 7_755
Br(3) H(15) 3.3565 yes 6_555
C(1) H(12A) 3.2060 yes 7_755
C(2) H(12A) 2.8100 yes 7_755
C(3) H(11B) 2.9789 yes 7_755
C(3) H(12A) 3.1731 yes 7_755
C(4) H(11B) 3.3024 yes 7_755
C(4) H(17) 3.3682 yes 5_755
C(5) H(17) 2.7653 yes 5_755
C(6) H(16) 3.5210 yes 5_755
C(6) H(17) 2.9199 yes 5_755
C(7) H(11A) 3.3631 yes 2_755
C(7) H(12B) 3.0170 yes 2_755
C(7) H(17) 3.2479 yes 5_755
C(8) H(12B) 3.0639 yes 2_755
C(8) H(15) 3.3748 yes 6_555
C(8) H(17) 3.4291 yes 5_755
C(9) H(15) 3.2584 yes 6_555
C(9) H(17) 3.2870 yes 5_755
C(10) H(17) 2.9759 yes 5_755
C(11) H(7) 3.0872 yes 2_745
C(11) H(16) 3.5616 yes 6_545
C(12) H(7) 2.9110 yes 2_745
C(12) H(8) 3.4913 yes 2_745
C(13) H(16) 3.5991 yes 2_655
C(14) H(16) 3.5900 yes 2_655
C(14) H(17) 3.0812 yes 2_655
C(15) H(17) 3.4284 yes 2_655
C(16) H(11A) 3.5449 yes 6_445
C(16) H(12B) 3.1815 yes 5_755
C(16) H(14) 3.5146 yes 2_645
C(17) H(11A) 3.5972 yes 5_755
C(17) H(12B) 3.5074 yes 5_755
C(17) H(14) 2.9626 yes 2_645
C(18) H(14) 3.4553 yes 2_645
H(2) Br(1) 3.0869 yes 2_645
H(2) H(12A) 2.8933 yes 7_755
H(3) Br(1) 3.0815 yes 2_645
H(3) Br(2) 3.2492 yes 5_755
H(3) Br(3) 3.4440 yes 1_545
H(3) H(11B) 2.8798 yes 7_755
H(3) H(12A) 3.4980 yes 7_755
H(7) Br(1) 3.0205 yes 7_755
H(7) C(11) 3.0872 yes 2_755
H(7) C(12) 2.9110 yes 2_755
H(7) H(11A) 2.7859 yes 2_755
H(7) H(11B) 3.1196 yes 2_755
H(7) H(12A) 2.9054 yes 2_755
H(7) H(12B) 2.4649 yes 2_755
H(8) Br(3) 3.3722 yes 7_755
H(8) C(12) 3.4913 yes 2_755
H(8) H(12B) 2.5593 yes 2_755
H(8) H(15) 3.3096 yes 6_555
H(8) H(16) 3.3932 yes 6_555
H(11A) C(7) 3.3631 yes 2_745
H(11A) C(16) 3.5449 yes 6_545
H(11A) C(17) 3.5972 yes 5_755
H(11A) H(7) 2.7859 yes 2_745
H(11A) H(16) 2.6016 yes 6_545
H(11B) Br(1) 3.5119 yes 8_545
H(11B) C(3) 2.9789 yes 7_755
H(11B) C(4) 3.3024 yes 7_755
H(11B) H(3) 2.8798 yes 7_755
H(11B) H(7) 3.1196 yes 2_745
H(11B) H(11B) 3.2463 yes 7_755
H(12A) Br(1) 3.1938 yes 7_755
H(12A) Br(1) 3.5611 yes 8_545
H(12A) C(1) 3.2060 yes 7_755
H(12A) C(2) 2.8100 yes 7_755
H(12A) C(3) 3.1731 yes 7_755
H(12A) H(2) 2.8933 yes 7_755
H(12A) H(3) 3.4980 yes 7_755
H(12A) H(7) 2.9054 yes 2_745
H(12B) C(7) 3.0170 yes 2_745
H(12B) C(8) 3.0639 yes 2_745
H(12B) C(16) 3.1815 yes 5_755
H(12B) C(17) 3.5074 yes 5_755
H(12B) H(7) 2.4649 yes 2_745
H(12B) H(8) 2.5593 yes 2_745
H(12B) H(16) 2.9584 yes 5_755
H(12B) H(17) 3.5316 yes 5_755
H(14) Br(2) 3.1197 yes 6_455
H(14) C(16) 3.5146 yes 2_655
H(14) C(17) 2.9626 yes 2_655
H(14) C(18) 3.4553 yes 2_655
H(14) H(17) 2.7628 yes 2_655
H(15) Br(2) 3.1684 yes 2_645
H(15) Br(2) 3.3309 yes 6_455
H(15) Br(3) 3.3565 yes 6_455
H(15) C(8) 3.3748 yes 6_455
H(15) C(9) 3.2584 yes 6_455
H(15) H(8) 3.3096 yes 6_455
H(15) H(17) 3.3539 yes 2_655
H(16) C(6) 3.5210 yes 5_755
H(16) C(11) 3.5616 yes 6_445
H(16) C(13) 3.5991 yes 2_645
H(16) C(14) 3.5900 yes 2_645
H(16) H(8) 3.3932 yes 6_455
H(16) H(11A) 2.6016 yes 6_445
H(16) H(12B) 2.9584 yes 5_755
H(17) Br(2) 3.5253 yes 5_755
H(17) C(4) 3.3682 yes 5_755
H(17) C(5) 2.7653 yes 5_755
H(17) C(6) 2.9199 yes 5_755
H(17) C(7) 3.2479 yes 5_755
H(17) C(8) 3.4291 yes 5_755
H(17) C(9) 3.2870 yes 5_755
H(17) C(10) 2.9759 yes 5_755
H(17) C(14) 3.0812 yes 2_645
H(17) C(15) 3.4284 yes 2_645
H(17) H(12B) 3.5316 yes 5_755
H(17) H(14) 2.7628 yes 2_645
H(17) H(15) 3.3539 yes 2_645
H(18) Br(2) 3.2501 yes 5_755
H(18) H(18) 2.9225 yes 5_755

loop_
_geom_torsion_atom_site_label_1
_geom_torsion_atom_site_label_2
_geom_torsion_atom_site_label_3
_geom_torsion_atom_site_label_4
_geom_torsion
_geom_torsion_publ_flag
Br(1) Te(1) C(1) C(2) 73.4(8) no
Br(1) Te(1) C(1) C(10) -113.0(8) no
Br(1) Te(1) C(13) C(14) 49.9(8) no
Br(1) Te(1) C(13) C(18) -136.8(9) no
Br(2) Te(1) C(1) C(2) -104.5(8) no
Br(2) Te(1) C(1) C(10) 69.2(8) no
Br(2) Te(1) C(13) C(14) -135.7(8) no
Br(2) Te(1) C(13) C(18) 37.5(9) no
C(1) Te(1) C(13) C(14) 138.2(8) no
C(1) Te(1) C(13) C(18) -48.6(10) no
C(13) Te(1) C(1) C(2) -14.7(9) no
C(13) Te(1) C(1) C(10) 158.9(9) no
Te(1) C(1) C(10) C(9) 9.8(18) no
C(2) C(1) C(10) C(5) 6.4(17) no
C(10) C(1) C(2) C(3) -7(2) no
C(1) C(2) C(3) C(4) 1.8(20) no
C(2) C(3) C(4) C(5) 2.6(18) no
C(3) C(4) C(5) C(10) -2.3(19) no
C(5) C(4) C(11) C(12) 2.1(13) no
C(11) C(4) C(5) C(6) -0.8(14) no
C(4) C(5) C(6) C(12) -1.0(14) no
C(4) C(5) C(10) C(1) -2.2(17) no
C(6) C(5) C(10) C(9) -2.8(17) no
C(10) C(5) C(6) C(7) 2.4(19) no
C(5) C(6) C(7) C(8) 0.8(18) no
C(5) C(6) C(12) C(11) 2.2(14) no
C(6) C(7) C(8) C(9) -4(2) no
C(7) C(8) C(9) C(10) 3(2) no
Br(3) C(9) C(10) C(1) 11.0(18) no
C(8) C(9) C(10) C(5) -0.0(18) no
C(4) C(11) C(12) C(6) -2.5(13) no
C(14) C(13) C(18) C(17) -1.7(20) no
C(18) C(13) C(14) C(15) 0.4(19) no
C(13) C(14) C(15) C(16) 1.2(20) no
C(14) C(15) C(16) C(17) -1(2) no
C(15) C(16) C(17) C(18) -0(2) no
C(16) C(17) C(18) C(13) 2(2) no
